data_2218611
loop_
_publ_author_name
'Riddell, Nicole'
'McCrindle, Robert'
'Arsenault, Gilles'
'Lough, Alan J'

_publ_section_title
(1<i>R</i>,2<i>R</i>,5<i>R</i>,6<i>R</i>,9<i>S</i>,10<i>S</i>,13<i>S</i>,14<i>S</i>)-1,6,7,8,9,14,15,16,17,17-Decachloropentacyclo[12.2.1.1^6,9^.0^2,13^.0^5,10^]octadeca-7,15-diene
_journal_coeditor_code BT2716
_journal_issue 7
_journal_name_full 'Acta Crystallographica Section E'
_journal_page_first o1249
_journal_paper_doi 10.1107/S1600536808016231
_journal_volume 64
_journal_year 2008
_chemical_formula_iupac 'C18 H14 Cl10'
_chemical_formula_moiety 'C18 H14 Cl10'
_chemical_formula_sum 'C18 H14 Cl10'
_chemical_formula_weight 584.79
_chemical_name_systematic
;
(1<i>R</i>,2<i>R</i>,5<i>R</i>,6<i>R</i>,9<i>S</i>,10S,13<i>S</i>,14S)-
1,6,7,8,9,14,15,16,17,17-
Decachloropentacyclo[12.2.1.1^6,9^.0^2,13^.0^5,10^]octadeca-7,15-diene
;
_space_group_IT_number 19
_symmetry_cell_setting orthorhombic
_symmetry_space_group_name_Hall 'P 2ac 2ab'
_symmetry_space_group_name_H-M 'P 21 21 21'
_atom_sites_solution_hydrogens geom
_atom_sites_solution_primary direct
_atom_sites_solution_secondary difmap
_cell_angle_alpha 90.00
_cell_angle_beta 90.00
_cell_angle_gamma 90.00
_cell_formula_units_Z 4
_cell_length_a 11.4341(2)
_cell_length_b 12.9704(3)
_cell_length_c 15.0389(4)
_cell_measurement_reflns_used 17031
_cell_measurement_temperature 150.0(10)
_cell_measurement_theta_max 27.5
_cell_measurement_theta_min 2.7
_cell_volume 2230.34(9)
_computing_cell_refinement 'DENZO-SMN (Otwinowski & Minor, 1997)'
_computing_data_collection 'COLLECT (Nonius, 2002)'
_computing_data_reduction 'DENZO-SMN (Otwinowski & Minor, 1997)'
_computing_molecular_graphics 'PLATON (Spek, 2003)'
_computing_publication_material 'SHELXTL (Sheldrick, 2008)'
_computing_structure_refinement 'SHELXTL (Sheldrick, 2008)'
_computing_structure_solution 'SIR92 (Altomare <i>et al.</i>,  1994)'
_diffrn_ambient_temperature 150(2)
_diffrn_detector_area_resol_mean 9
_diffrn_measured_fraction_theta_full 0.999
_diffrn_measured_fraction_theta_max 0.999
_diffrn_measurement_device_type 'Bruker--Nonius KappaCCD'
_diffrn_measurement_method '\f scans and \w scans with \k offsets'
_diffrn_radiation_monochromator graphite
_diffrn_radiation_source 'fine-focus sealed tube'
_diffrn_radiation_type MoK\a
_diffrn_radiation_wavelength 0.71073
_diffrn_reflns_av_R_equivalents 0.0358
_diffrn_reflns_av_sigmaI/netI 0.0390
_diffrn_reflns_limit_h_max 14
_diffrn_reflns_limit_h_min -14
_diffrn_reflns_limit_k_max 16
_diffrn_reflns_limit_k_min -16
_diffrn_reflns_limit_l_max 19
_diffrn_reflns_limit_l_min -19
_diffrn_reflns_number 17031
_diffrn_reflns_theta_full 27.47
_diffrn_reflns_theta_max 27.47
_diffrn_reflns_theta_min 2.71
_diffrn_standards_number 0
_exptl_absorpt_coefficient_mu 1.255
_exptl_absorpt_correction_T_max 0.804
_exptl_absorpt_correction_T_min 0.720
_exptl_absorpt_correction_type multi-scan
_exptl_absorpt_process_details '(SORTAV; Blessing, 1995)'
_exptl_crystal_colour colourless
_exptl_crystal_density_diffrn 1.742
_exptl_crystal_density_method 'not measured'
_exptl_crystal_description block
_exptl_crystal_F_000 1168
_exptl_crystal_size_max 0.24
_exptl_crystal_size_mid 0.20
_exptl_crystal_size_min 0.18
_refine_diff_density_max 0.335
_refine_diff_density_min -0.323
_refine_ls_abs_structure_details 'Flack (1983), 2207 Friedel pairs'
_refine_ls_abs_structure_Flack -0.01(6)
_refine_ls_extinction_method none
_refine_ls_goodness_of_fit_ref 1.043
_refine_ls_hydrogen_treatment constr
_refine_ls_matrix_type full
_refine_ls_number_parameters 253
_refine_ls_number_reflns 5087
_refine_ls_number_restraints 0
_refine_ls_restrained_S_all 1.043
_refine_ls_R_factor_all 0.0391
_refine_ls_R_factor_gt 0.0319
_refine_ls_shift/su_max 0.001
_refine_ls_shift/su_mean 0.000
_refine_ls_structure_factor_coef Fsqd
_refine_ls_weighting_details 'calc w=1/[\s^2^(Fo^2^)+(0.03P)^2^+1.1170P] where P=(Fo^2^+2Fc^2^)/3'
_refine_ls_weighting_scheme calc
_refine_ls_wR_factor_gt 0.0681
_refine_ls_wR_factor_ref 0.0720
_reflns_number_gt 4585
_reflns_number_total 5087
_reflns_threshold_expression I>2\s(I)
_cod_data_source_file bt2716.cif
_cod_data_source_block I
_cod_depositor_comments
;
The following automatic conversions were performed:
'_symmetry_cell_setting' value 'Orthorhombic' changed to 'orthorhombic'
according to '/home/saulius/struct/CIF-dictionaries/cif_core.dic'
dictionary named 'cif_core.dic' version 2.4.1 from 2010-06-29.

Automatic conversion script
Id: cif_fix_enum 1527 2010-12-29 10:47:43Z saulius 

The following automatic conversions were performed:

'_symmetry_cell_setting' value 'Orthorhombic' changed to
'orthorhombic' according to
/home/saulius/struct/CIF-dictionaries/cif_core.dic dictionary named
'cif_core.dic' version 2.4.1 from 2010-06-29.

Automatic conversion script
Id: cif_fix_values 1715 2011-07-08 13:25:40Z adriana 
;
_cod_database_code 2218611
_cod_database_fobs_code 2218611

loop_
_symmetry_equiv_pos_as_xyz
'x, y, z'
'-x+1/2, -y, z+1/2'
'x+1/2, -y+1/2, -z'
'-x, y+1/2, -z+1/2'

loop_
_atom_site_type_symbol
_atom_site_label
_atom_site_fract_x
_atom_site_fract_y
_atom_site_fract_z
_atom_site_U_iso_or_equiv
_atom_site_adp_type
_atom_site_calc_flag
_atom_site_refinement_flags
_atom_site_occupancy
Cl Cl1 0.87131(5) 0.78434(5) 0.55246(4) 0.02288(14) Uani d . 1
Cl Cl2 1.07256(5) 0.66212(5) 0.43725(5) 0.02523(14) Uani d . 1
Cl Cl3 1.14507(6) 0.81013(6) 0.25760(5) 0.03027(16) Uani d . 1
Cl Cl4 0.97237(6) 1.01756(5) 0.25571(5) 0.03129(16) Uani d . 1
Cl Cl5 1.03310(6) 0.98603(5) 0.47707(4) 0.02853(16) Uani d . 1
Cl Cl6 0.78892(6) 1.00833(5) 0.44082(5) 0.03032(16) Uani d . 1
Cl Cl7 0.68597(7) 0.61445(6) -0.03570(5) 0.03760(18) Uani d . 1
Cl Cl8 0.45590(8) 0.74067(6) 0.04705(6) 0.0468(2) Uani d . 1
Cl Cl9 0.36780(6) 0.61715(7) 0.23695(6) 0.0441(2) Uani d . 1
Cl Cl10 0.53873(7) 0.41158(6) 0.26610(5) 0.0406(2) Uani d . 1
C C1 0.7915(2) 0.78678(19) 0.37527(16) 0.0184(5) Uani d . 1
H H1A 0.7177 0.8161 0.4004 0.022 Uiso calc R 1
C C2 0.8244(2) 0.8505(2) 0.28950(17) 0.0195(5) Uani d . 1
H H2A 0.7614 0.9026 0.2790 0.023 Uiso calc R 1
C C3 0.8459(2) 0.7930(2) 0.20247(17) 0.0205(5) Uani d . 1
H H3A 0.8959 0.7325 0.2154 0.025 Uiso calc R 1
H H3B 0.8907 0.8389 0.1624 0.025 Uiso calc R 1
C C4 0.7364(2) 0.75489(19) 0.15180(17) 0.0197(5) Uani d . 1
H H4A 0.6656 0.7817 0.1818 0.024 Uiso calc R 1
H H4B 0.7378 0.7832 0.0907 0.024 Uiso calc R 1
C C5 0.7288(2) 0.63674(19) 0.14688(17) 0.0190(5) Uani d . 1
H H5A 0.8081 0.6103 0.1306 0.023 Uiso calc R 1
C C6 0.6879(2) 0.57719(19) 0.23264(17) 0.0192(5) Uani d . 1
H H6A 0.7506 0.5264 0.2479 0.023 Uiso calc R 1
C C7 0.6627(2) 0.6394(2) 0.31572(17) 0.0220(6) Uani d . 1
H H7A 0.6127 0.5982 0.3560 0.026 Uiso calc R 1
H H7B 0.6188 0.7023 0.2991 0.026 Uiso calc R 1
C C8 0.7757(2) 0.6710(2) 0.36566(17) 0.0205(5) Uani d . 1
H H8A 0.7746 0.6396 0.4257 0.025 Uiso calc R 1
H H8B 0.8440 0.6425 0.3335 0.025 Uiso calc R 1
C C9 0.8936(2) 0.81438(18) 0.43944(18) 0.0186(5) Uani d . 1
C C10 1.0060(2) 0.77145(19) 0.40053(17) 0.0194(5) Uani d . 1
C C11 1.0325(2) 0.8277(2) 0.32990(17) 0.0213(5) Uani d . 1
C C12 0.9372(2) 0.9089(2) 0.32037(17) 0.0212(5) Uani d . 1
C C13 0.9127(2) 0.93046(19) 0.42002(18) 0.0213(6) Uani d . 1
C C14 0.6406(2) 0.5965(2) 0.07546(17) 0.0239(6) Uani d . 1
C C15 0.5203(2) 0.6380(2) 0.09832(19) 0.0258(6) Uani d . 1
C C16 0.4856(2) 0.5901(2) 0.17161(19) 0.0257(6) Uani d . 1
C C17 0.5815(2) 0.5147(2) 0.19615(19) 0.0237(6) Uani d . 1
C C18 0.6255(3) 0.4837(2) 0.10393(18) 0.0252(6) Uani d . 1
H H18A 0.5664 0.4462 0.0683 0.030 Uiso calc R 1
H H18B 0.7000 0.4449 0.1056 0.030 Uiso calc R 1

loop_
_atom_site_aniso_label
_atom_site_aniso_U_11
_atom_site_aniso_U_22
_atom_site_aniso_U_33
_atom_site_aniso_U_12
_atom_site_aniso_U_13
_atom_site_aniso_U_23
Cl1 0.0260(3) 0.0273(3) 0.0153(3) -0.0008(3) 0.0011(3) 0.0010(3)
Cl2 0.0230(3) 0.0248(3) 0.0278(4) 0.0037(3) -0.0027(3) 0.0018(3)
Cl3 0.0259(3) 0.0390(4) 0.0259(4) -0.0050(3) 0.0075(3) -0.0007(3)
Cl4 0.0420(4) 0.0240(3) 0.0279(4) -0.0119(3) -0.0062(3) 0.0095(3)
Cl5 0.0351(4) 0.0252(3) 0.0253(3) -0.0091(3) -0.0081(3) -0.0011(3)
Cl6 0.0369(4) 0.0227(3) 0.0313(4) 0.0081(3) -0.0059(3) -0.0054(3)
Cl7 0.0549(5) 0.0391(4) 0.0189(3) -0.0113(4) 0.0010(3) -0.0043(3)
Cl8 0.0578(5) 0.0361(4) 0.0465(5) 0.0171(4) -0.0290(4) -0.0059(4)
Cl9 0.0230(3) 0.0645(5) 0.0447(5) -0.0044(4) 0.0035(3) -0.0276(4)
Cl10 0.0526(5) 0.0323(4) 0.0367(4) -0.0228(4) -0.0016(4) 0.0057(3)
C1 0.0190(12) 0.0201(12) 0.0160(13) -0.0019(10) -0.0024(10) 0.0008(10)
C2 0.0224(12) 0.0174(12) 0.0188(13) 0.0012(10) -0.0026(10) 0.0015(10)
C3 0.0218(12) 0.0225(13) 0.0172(13) -0.0028(11) -0.0007(10) 0.0013(11)
C4 0.0257(13) 0.0186(13) 0.0150(13) -0.0049(10) -0.0029(10) 0.0019(10)
C5 0.0192(12) 0.0185(12) 0.0193(13) 0.0009(10) -0.0015(10) -0.0029(10)
C6 0.0196(11) 0.0190(12) 0.0190(13) -0.0015(10) -0.0026(10) 0.0016(10)
C7 0.0190(12) 0.0259(14) 0.0210(13) -0.0058(11) -0.0003(10) 0.0021(11)
C8 0.0223(13) 0.0207(13) 0.0186(13) -0.0022(11) -0.0013(11) 0.0016(11)
C9 0.0220(12) 0.0174(12) 0.0163(12) 0.0005(9) -0.0007(10) 0.0028(10)
C10 0.0191(12) 0.0195(12) 0.0197(13) -0.0007(10) -0.0037(10) -0.0010(10)
C11 0.0195(12) 0.0233(13) 0.0210(14) -0.0045(11) 0.0010(11) -0.0051(11)
C12 0.0276(14) 0.0182(12) 0.0179(13) -0.0045(11) -0.0028(11) 0.0036(10)
C13 0.0235(12) 0.0185(13) 0.0220(15) -0.0008(11) -0.0020(10) -0.0028(10)
C14 0.0306(14) 0.0222(13) 0.0190(14) 0.0001(12) -0.0026(11) -0.0034(11)
C15 0.0246(13) 0.0214(13) 0.0315(16) 0.0026(11) -0.0145(12) -0.0078(11)
C16 0.0179(12) 0.0310(15) 0.0282(16) -0.0047(12) -0.0035(11) -0.0109(12)
C17 0.0262(13) 0.0181(12) 0.0267(15) -0.0055(11) 0.0001(11) -0.0004(11)
C18 0.0299(14) 0.0196(13) 0.0261(14) -0.0021(12) -0.0017(12) -0.0036(11)

loop_
_atom_type_symbol
_atom_type_description
_atom_type_scat_dispersion_real
_atom_type_scat_dispersion_imag
_atom_type_scat_source
C C 0.0033 0.0016 'International Tables Vol C Tables 4.2.6.8 and 6.1.1.4'
H H 0.0000 0.0000 'International Tables Vol C Tables 4.2.6.8 and 6.1.1.4'
Cl Cl 0.1484 0.1585 'International Tables Vol C Tables 4.2.6.8 and 6.1.1.4'

loop_
_geom_angle_atom_site_label_1
_geom_angle_atom_site_label_2
_geom_angle_atom_site_label_3
_geom_angle
C8 C1 C9 112.1(2)
C8 C1 C2 117.9(2)
C9 C1 C2 102.00(19)
C8 C1 H1A 108.1
C9 C1 H1A 108.1
C2 C1 H1A 108.1
C3 C2 C12 110.9(2)
C3 C2 C1 118.9(2)
C12 C2 C1 101.96(19)
C3 C2 H2A 108.2
C12 C2 H2A 108.2
C1 C2 H2A 108.2
C2 C3 C4 116.6(2)
C2 C3 H3A 108.1
C4 C3 H3A 108.1
C2 C3 H3B 108.1
C4 C3 H3B 108.1
H3A C3 H3B 107.3
C5 C4 C3 112.9(2)
C5 C4 H4A 109.0
C3 C4 H4A 109.0
C5 C4 H4B 109.0
C3 C4 H4B 109.0
H4A C4 H4B 107.8
C4 C5 C14 113.8(2)
C4 C5 C6 117.8(2)
C14 C5 C6 101.98(19)
C4 C5 H5A 107.6
C14 C5 H5A 107.6
C6 C5 H5A 107.6
C7 C6 C17 114.7(2)
C7 C6 C5 118.1(2)
C17 C6 C5 101.4(2)
C7 C6 H6A 107.3
C17 C6 H6A 107.3
C5 C6 H6A 107.3
C6 C7 C8 112.5(2)
C6 C7 H7A 109.1
C8 C7 H7A 109.1
C6 C7 H7B 109.1
C8 C7 H7B 109.1
H7A C7 H7B 107.8
C1 C8 C7 114.0(2)
C1 C8 H8A 108.8
C7 C8 H8A 108.8
C1 C8 H8B 108.8
C7 C8 H8B 108.8
H8A C8 H8B 107.6
C10 C9 C13 99.5(2)
C10 C9 C1 108.2(2)
C13 C9 C1 102.2(2)
C10 C9 Cl1 114.42(17)
C13 C9 Cl1 114.65(18)
C1 C9 Cl1 116.00(18)
C11 C10 C9 107.5(2)
C11 C10 Cl2 128.1(2)
C9 C10 Cl2 124.01(19)
C10 C11 C12 107.0(2)
C10 C11 Cl3 127.8(2)
C12 C11 Cl3 125.06(19)
C11 C12 C13 99.4(2)
C11 C12 C2 106.4(2)
C13 C12 C2 103.0(2)
C11 C12 Cl4 116.30(19)
C13 C12 Cl4 115.59(18)
C2 C12 Cl4 114.32(18)
C9 C13 C12 91.88(19)
C9 C13 Cl6 114.20(18)
C12 C13 Cl6 114.79(18)
C9 C13 Cl5 114.36(18)
C12 C13 Cl5 113.56(18)
Cl6 C13 Cl5 107.68(13)
C15 C14 C18 100.0(2)
C15 C14 C5 108.1(2)
C18 C14 C5 101.5(2)
C15 C14 Cl7 115.73(19)
C18 C14 Cl7 115.04(18)
C5 C14 Cl7 114.65(19)
C16 C15 C14 107.1(2)
C16 C15 Cl8 127.8(2)
C14 C15 Cl8 124.5(2)
C15 C16 C17 106.8(2)
C15 C16 Cl9 128.3(2)
C17 C16 Cl9 124.4(2)
C16 C17 C18 100.8(2)
C16 C17 C6 108.4(2)
C18 C17 C6 101.5(2)
C16 C17 Cl10 115.6(2)
C18 C17 Cl10 115.51(19)
C6 C17 Cl10 113.47(19)
C17 C18 C14 92.2(2)
C17 C18 H18A 113.2
C14 C18 H18A 113.2
C17 C18 H18B 113.2
C14 C18 H18B 113.2
H18A C18 H18B 110.6

loop_
_geom_bond_atom_site_label_1
_geom_bond_atom_site_label_2
_geom_bond_distance
Cl1 C9 1.762(3)
Cl2 C10 1.701(3)
Cl3 C11 1.700(3)
Cl4 C12 1.758(3)
Cl5 C13 1.775(3)
Cl6 C13 1.766(3)
Cl7 C14 1.766(3)
Cl8 C15 1.706(3)
Cl9 C16 1.704(3)
Cl10 C17 1.771(3)
C1 C8 1.519(3)
C1 C9 1.557(3)
C1 C2 1.577(3)
C1 H1A 1.0000
C2 C3 1.526(4)
C2 C12 1.567(4)
C2 H2A 1.0000
C3 C4 1.547(3)
C3 H3A 0.9900
C3 H3B 0.9900
C4 C5 1.537(3)
C4 H4A 0.9900
C4 H4B 0.9900
C5 C14 1.563(4)
C5 C6 1.574(3)
C5 H5A 1.0000
C6 C7 1.515(4)
C6 C17 1.562(3)
C6 H6A 1.0000
C7 C8 1.550(3)
C7 H7A 0.9900
C7 H7B 0.9900
C8 H8A 0.9900
C8 H8B 0.9900
C9 C10 1.518(3)
C9 C13 1.549(3)
C10 C11 1.324(4)
C11 C12 1.522(4)
C12 C13 1.550(4)
C14 C15 1.517(4)
C14 C18 1.534(4)
C15 C16 1.326(4)
C16 C17 1.514(4)
C17 C18 1.529(4)
C18 H18A 0.9900
C18 H18B 0.9900

loop_
_cod_related_entry_id
_cod_related_entry_database
_cod_related_entry_code
1 ChemSpider 24740175
